data_8104155
loop_
_publ_author_name
'Range, K.J.'
'Gietl, A.'
'Klement, U.'
'Lange, K.G.'

_publ_section_title
;
 Crystal structure of thulium oxide sulfide
;
_journal_name_full 'Zeitschrift fuer Kristallographie (149,1979-)'
_journal_page_first 95
_journal_page_last 96
_journal_volume 208
_journal_year 1993
_chemical_formula_sum 'O2 S Tm2'
_chemical_name_systematic 'Tm2 O2 S'
_space_group_IT_number 164
_symmetry_space_group_name_Hall '-P 3 2"'
_symmetry_space_group_name_H-M 'P -3 m 1'
_cell_angle_alpha 90
_cell_angle_beta 90
_cell_angle_gamma 120
_cell_formula_units_Z 1
_cell_length_a 3.743
_cell_length_b 3.743
_cell_length_c 6.523
_cell_volume 79.144
_citation_journal_id_ASTM ZEKRDZ
_cod_data_source_file Range_ZEKRDZ_1993_1555.cif
_cod_data_source_block O2S1Tm2
_cod_original_cell_volume 79.14394
_cod_original_formula_sum 'O2 S1 Tm2'
_cod_database_code 8104155

loop_
_symmetry_equiv_pos_as_xyz
x,y,z
-y,x-y,z
-x+y,-x,z
y,x,-z
-x,-x+y,-z
x-y,-y,-z
-x,-y,-z
y,-x+y,-z
x-y,x,-z
-y,-x,z
x,x-y,z
-x+y,y,z

loop_
_atom_site_label
_atom_site_type_symbol
_atom_site_fract_x
_atom_site_fract_y
_atom_site_fract_z
_atom_site_occupancy
_atom_site_U_iso_or_equiv
Tm1 Tm+3 0.3333 0.6667 0.2818 1 0.0
S1 S-2 0 0 0 1 0.0
O1 O-2 0.3333 0.6667 0.629 1 0.0
